data_7008618
loop_
_publ_author_name
'Xiao, Nu'
'Xu, Qiang'
'Sun, Jie'
'Chen, Jiabi'

_publ_section_title
;
 Synthesis, structure and reactivity of novel pyridazine-coordinated
 diiron bridging carbene complexes.
;
_journal_issue 19
_journal_name_full 'Dalton transactions (Cambridge, England : 2003)'
_journal_page_first 3250
_journal_page_last 3258
_journal_paper_doi 10.1039/b505141j
_journal_year 2005
_chemical_formula_sum 'C23 H9 Cr Fe2 N3 O11'
_chemical_formula_weight 667.03
_chemical_name_systematic
;
?
;
_space_group_IT_number 14
_symmetry_cell_setting monoclinic
_symmetry_space_group_name_Hall '-P 2ybc'
_symmetry_space_group_name_H-M 'P 1 21/c 1'
_atom_sites_solution_hydrogens geom
_atom_sites_solution_primary direct
_atom_sites_solution_secondary difmap
_audit_creation_method SHELXL-97
_cell_angle_alpha 90.00
_cell_angle_beta 92.6570(10)
_cell_angle_gamma 90.00
_cell_formula_units_Z 4
_cell_length_a 17.4281(13)
_cell_length_b 11.1112(8)
_cell_length_c 13.4739(10)
_cell_measurement_reflns_used 3587
_cell_measurement_temperature 293(2)
_cell_measurement_theta_max 53.191
_cell_measurement_theta_min 5.236
_cell_volume 2606.4(3)
_computing_cell_refinement 'Bruker SMART'
_computing_data_collection 'Bruker SMART'
_computing_data_reduction 'Bruker SHELXTL'
_computing_molecular_graphics 'Bruker SHELXTL'
_computing_publication_material 'Bruker SHELXTL'
_computing_structure_refinement 'SHELXL-97 (Sheldrick, 1997)'
_computing_structure_solution 'SHELXS-97 (Sheldrick, 1990)'
_diffrn_ambient_temperature 293(2)
_diffrn_measured_fraction_theta_full 0.974
_diffrn_measured_fraction_theta_max 0.974
_diffrn_measurement_device_type 'CCD area detector'
_diffrn_measurement_method 'phi and omega scans'
_diffrn_radiation_monochromator graphite
_diffrn_radiation_source 'fine-focus sealed tube'
_diffrn_radiation_type MoK\a
_diffrn_radiation_wavelength 0.71073
_diffrn_reflns_av_R_equivalents 0.0829
_diffrn_reflns_av_sigmaI/netI 0.0715
_diffrn_reflns_limit_h_max 22
_diffrn_reflns_limit_h_min -22
_diffrn_reflns_limit_k_max 14
_diffrn_reflns_limit_k_min -13
_diffrn_reflns_limit_l_max 17
_diffrn_reflns_limit_l_min -11
_diffrn_reflns_number 15449
_diffrn_reflns_theta_full 27.49
_diffrn_reflns_theta_max 27.49
_diffrn_reflns_theta_min 1.17
_exptl_absorpt_coefficient_mu 1.573
_exptl_absorpt_correction_T_max 1.00000
_exptl_absorpt_correction_T_min 0.82503
_exptl_absorpt_correction_type empirical
_exptl_crystal_colour red
_exptl_crystal_density_diffrn 1.700
_exptl_crystal_density_method 'not measured'
_exptl_crystal_F_000 1328
_exptl_crystal_size_max 0.256
_exptl_crystal_size_mid 0.227
_exptl_crystal_size_min 0.048
_refine_diff_density_max 0.596
_refine_diff_density_min -0.497
_refine_diff_density_rms 0.096
_refine_ls_extinction_method none
_refine_ls_goodness_of_fit_ref 0.952
_refine_ls_hydrogen_treatment mixed
_refine_ls_matrix_type full
_refine_ls_number_parameters 369
_refine_ls_number_reflns 5837
_refine_ls_number_restraints 0
_refine_ls_restrained_S_all 0.952
_refine_ls_R_factor_all 0.0637
_refine_ls_R_factor_gt 0.0451
_refine_ls_shift/su_max 0.001
_refine_ls_shift/su_mean 0.000
_refine_ls_structure_factor_coef Fsqd
_refine_ls_weighting_details 'calc w=1/[\s^2^(Fo^2^)+(0.0494P)^2^+0.0000P] where P=(Fo^2^+2Fc^2^)/3'
_refine_ls_weighting_scheme calc
_refine_ls_wR_factor_gt 0.0940
_refine_ls_wR_factor_ref 0.1136
_reflns_number_gt 4274
_reflns_number_total 5837
_reflns_threshold_expression >2sigma(I)
_cod_data_source_file b505141j-267653.txt
_cod_data_source_block cd24252
_cod_depositor_comments
;
The following automatic conversions were performed:
'_symmetry_cell_setting' value 'Monoclinic' changed to 'monoclinic'
according to '/home/saulius/struct/CIF-dictionaries/cif_core.dic'
dictionary named 'cif_core.dic' version 2.4.1 from 2010-06-29.

Automatic conversion script
Id: cif_fix_enum 1527 2010-12-29 10:47:43Z saulius 
;
_cod_original_sg_symbol_H-M P2(1)/c
_cod_database_code 7008618

loop_
_symmetry_equiv_pos_as_xyz
'x, y, z'
'-x, y+1/2, -z+1/2'
'-x, -y, -z'
'x, -y-1/2, z-1/2'

loop_
_atom_site_label
_atom_site_type_symbol
_atom_site_fract_x
_atom_site_fract_y
_atom_site_fract_z
_atom_site_U_iso_or_equiv
_atom_site_adp_type
_atom_site_occupancy
_atom_site_symmetry_multiplicity
_atom_site_calc_flag
_atom_site_refinement_flags
_atom_site_disorder_assembly
_atom_site_disorder_group
Cr Cr 0.42730(3) 0.32984(5) 0.32999(4) 0.03921(16) Uani 1 1 d . . .
Fe1 Fe 0.10432(2) 0.47613(4) 0.27569(3) 0.03432(14) Uani 1 1 d . . .
Fe2 Fe 0.18566(3) 0.66117(4) 0.27474(3) 0.03351(14) Uani 1 1 d . . .
N1 N 0.16937(15) 0.4755(2) 0.3997(2) 0.0358(6) Uani 1 1 d . . .
N2 N 0.21292(15) 0.5738(2) 0.3981(2) 0.0360(6) Uani 1 1 d . . .
N3 N 0.26913(14) 0.4376(2) 0.25250(19) 0.0321(6) Uani 1 1 d . . .
O1 O 0.00991(15) 0.5742(3) 0.1114(2) 0.0635(8) Uani 1 1 d . . .
O2 O 0.10134(19) 0.2225(3) 0.2187(2) 0.0805(10) Uani 1 1 d . . .
O3 O -0.03358(18) 0.5037(4) 0.3911(3) 0.0955(12) Uani 1 1 d . . .
O4 O 0.13762(17) 0.7690(3) 0.0854(2) 0.0677(8) Uani 1 1 d . . .
O5 O 0.33356(17) 0.7857(3) 0.2688(2) 0.0765(9) Uani 1 1 d . . .
O6 O 0.07491(17) 0.8170(3) 0.3734(2) 0.0738(9) Uani 1 1 d . . .
O7 O 0.36479(18) 0.2546(3) 0.5261(2) 0.0725(9) Uani 1 1 d . . .
O8 O 0.4594(2) 0.5820(3) 0.4063(3) 0.0864(10) Uani 1 1 d . . .
O9 O 0.58076(16) 0.2481(3) 0.4157(2) 0.0892(11) Uani 1 1 d . . .
O10 O 0.49653(19) 0.4026(4) 0.1366(2) 0.0893(11) Uani 1 1 d . . .
O11 O 0.39006(17) 0.0873(3) 0.2378(2) 0.0710(9) Uani 1 1 d . . .
C1 C 0.20488(16) 0.5011(3) 0.2078(2) 0.0295(7) Uani 1 1 d . . .
C2 C 0.04870(19) 0.5340(3) 0.1732(3) 0.0429(8) Uani 1 1 d . . .
C3 C 0.1011(2) 0.3186(4) 0.2447(3) 0.0475(9) Uani 1 1 d . . .
C4 C 0.0204(2) 0.4935(4) 0.3479(3) 0.0552(10) Uani 1 1 d . . .
C5 C 0.1558(2) 0.7250(3) 0.1585(3) 0.0437(8) Uani 1 1 d . . .
C6 C 0.2764(2) 0.7383(3) 0.2729(3) 0.0456(9) Uani 1 1 d . . .
C7 C 0.1200(2) 0.7590(3) 0.3386(3) 0.0444(9) Uani 1 1 d . . .
C8 C 0.21608(18) 0.4927(3) 0.0973(2) 0.0325(7) Uani 1 1 d . . .
C9 C 0.2830(2) 0.5378(3) 0.0605(3) 0.0454(9) Uani 1 1 d . . .
H1 H 0.3190 0.5734 0.1044 0.054 Uiso 1 1 calc R . .
C10 C 0.2984(2) 0.5318(4) -0.0388(3) 0.0536(10) Uani 1 1 d . . .
H2 H 0.3441 0.5629 -0.0612 0.064 Uiso 1 1 calc R . .
C11 C 0.2462(2) 0.4802(4) -0.1037(3) 0.0543(10) Uani 1 1 d . . .
H3 H 0.2559 0.4758 -0.1709 0.065 Uiso 1 1 calc R . .
C12 C 0.1796(2) 0.4348(3) -0.0699(3) 0.0517(10) Uani 1 1 d . . .
H4 H 0.1440 0.3998 -0.1146 0.062 Uiso 1 1 calc R . .
C13 C 0.16403(19) 0.4401(3) 0.0297(3) 0.0413(8) Uani 1 1 d . . .
H5 H 0.1184 0.4082 0.0514 0.050 Uiso 1 1 calc R . .
C14 C 0.1755(2) 0.4017(4) 0.4767(3) 0.0503(9) Uani 1 1 d . . .
H6 H 0.1442 0.3340 0.4779 0.060 Uiso 1 1 calc R . .
C15 C 0.2272(2) 0.4230(4) 0.5554(3) 0.0592(11) Uani 1 1 d . . .
H7 H 0.2312 0.3700 0.6088 0.071 Uiso 1 1 calc R . .
C16 C 0.2717(3) 0.5217(4) 0.5533(3) 0.0567(11) Uani 1 1 d . . .
C17 C 0.2631(2) 0.5972(4) 0.4731(3) 0.0475(9) Uani 1 1 d . . .
C18 C 0.32582(18) 0.3924(3) 0.2811(2) 0.0356(7) Uani 1 1 d . . .
C19 C 0.3864(2) 0.2819(4) 0.4522(3) 0.0487(9) Uani 1 1 d . . .
C20 C 0.4475(2) 0.4871(4) 0.3791(3) 0.0531(10) Uani 1 1 d . . .
C21 C 0.5228(2) 0.2778(4) 0.3806(3) 0.0554(10) Uani 1 1 d . . .
C22 C 0.4706(2) 0.3754(4) 0.2077(3) 0.0541(10) Uani 1 1 d . . .
C23 C 0.4039(2) 0.1776(4) 0.2738(3) 0.0469(9) Uani 1 1 d . . .
H8 H 0.311(2) 0.542(3) 0.602(3) 0.060(12) Uiso 1 1 d . . .
H9 H 0.295(2) 0.665(3) 0.467(3) 0.050(11) Uiso 1 1 d . . .

loop_
_atom_site_aniso_label
_atom_site_aniso_U_11
_atom_site_aniso_U_22
_atom_site_aniso_U_33
_atom_site_aniso_U_23
_atom_site_aniso_U_13
_atom_site_aniso_U_12
Cr 0.0311(3) 0.0488(3) 0.0372(3) -0.0049(3) -0.0037(2) 0.0086(2)
Fe1 0.0284(2) 0.0383(3) 0.0363(3) 0.0031(2) 0.00170(19) -0.00177(19)
Fe2 0.0357(3) 0.0313(3) 0.0333(3) -0.0017(2) -0.0007(2) 0.00081(19)
N1 0.0337(14) 0.0429(16) 0.0310(15) 0.0024(13) 0.0036(12) 0.0056(12)
N2 0.0376(15) 0.0381(15) 0.0321(15) -0.0040(12) 0.0008(12) 0.0067(12)
N3 0.0300(14) 0.0349(14) 0.0314(15) -0.0046(11) 0.0008(11) 0.0016(11)
O1 0.0439(15) 0.082(2) 0.0635(19) 0.0151(16) -0.0139(14) 0.0046(14)
O2 0.114(3) 0.0400(18) 0.085(2) -0.0012(16) -0.018(2) -0.0063(17)
O3 0.0582(19) 0.140(3) 0.092(3) 0.031(2) 0.0348(19) 0.021(2)
O4 0.090(2) 0.0583(18) 0.0530(18) 0.0197(15) -0.0132(16) -0.0010(16)
O5 0.0549(17) 0.092(2) 0.084(2) -0.0189(19) 0.0122(17) -0.0330(17)
O6 0.0693(19) 0.072(2) 0.080(2) -0.0205(17) 0.0034(17) 0.0293(16)
O7 0.089(2) 0.083(2) 0.0464(18) 0.0102(16) 0.0109(17) 0.0159(17)
O8 0.099(3) 0.066(2) 0.094(3) -0.0273(19) -0.005(2) -0.0112(19)
O9 0.0511(17) 0.139(3) 0.076(2) -0.011(2) -0.0146(16) 0.043(2)
O10 0.082(2) 0.131(3) 0.056(2) 0.003(2) 0.0151(18) -0.030(2)
O11 0.084(2) 0.060(2) 0.069(2) -0.0165(16) 0.0057(17) -0.0078(16)
C1 0.0265(15) 0.0304(16) 0.0314(17) -0.0004(13) -0.0016(13) -0.0004(12)
C2 0.0294(17) 0.049(2) 0.051(2) 0.0002(18) 0.0030(16) -0.0020(15)
C3 0.050(2) 0.042(2) 0.050(2) 0.0074(18) -0.0068(18) -0.0054(16)
C4 0.041(2) 0.073(3) 0.052(2) 0.012(2) 0.0063(19) 0.0066(19)
C5 0.048(2) 0.0326(19) 0.050(2) 0.0012(17) 0.0022(18) -0.0001(15)
C6 0.053(2) 0.046(2) 0.038(2) -0.0073(16) 0.0034(17) -0.0033(18)
C7 0.047(2) 0.041(2) 0.044(2) -0.0023(17) -0.0047(17) 0.0035(16)
C8 0.0352(17) 0.0325(17) 0.0296(17) -0.0003(13) -0.0003(14) 0.0037(13)
C9 0.0416(19) 0.055(2) 0.040(2) 0.0002(17) 0.0006(16) -0.0074(17)
C10 0.045(2) 0.072(3) 0.045(2) 0.007(2) 0.0091(18) -0.0038(19)
C11 0.065(3) 0.066(3) 0.032(2) -0.0004(18) 0.0076(19) 0.014(2)
C12 0.058(2) 0.060(2) 0.036(2) -0.0125(18) -0.0088(18) 0.0072(19)
C13 0.0382(18) 0.046(2) 0.040(2) -0.0062(16) -0.0022(15) -0.0007(15)
C14 0.053(2) 0.055(2) 0.043(2) 0.0113(19) 0.0107(18) 0.0067(18)
C15 0.067(3) 0.078(3) 0.033(2) 0.013(2) 0.0005(19) 0.023(2)
C16 0.060(3) 0.074(3) 0.034(2) -0.007(2) -0.0088(19) 0.015(2)
C17 0.049(2) 0.055(2) 0.038(2) -0.0108(19) -0.0049(17) 0.0052(19)
C18 0.0345(17) 0.0412(19) 0.0313(18) -0.0031(15) 0.0028(14) 0.0009(15)
C19 0.046(2) 0.056(2) 0.044(2) -0.0055(19) -0.0034(18) 0.0154(18)
C20 0.045(2) 0.066(3) 0.048(2) -0.009(2) -0.0093(18) 0.0050(19)
C21 0.040(2) 0.077(3) 0.048(2) -0.008(2) -0.0023(18) 0.0188(19)
C22 0.044(2) 0.067(3) 0.051(3) -0.007(2) -0.0006(19) -0.0083(19)
C23 0.043(2) 0.057(2) 0.041(2) -0.0034(19) 0.0007(16) 0.0057(18)

loop_
_atom_type_symbol
_atom_type_description
_atom_type_scat_dispersion_real
_atom_type_scat_dispersion_imag
_atom_type_scat_source
C C 0.0033 0.0016 'International Tables Vol C Tables 4.2.6.8 and 6.1.1.4'
H H 0.0000 0.0000 'International Tables Vol C Tables 4.2.6.8 and 6.1.1.4'
N N 0.0061 0.0033 'International Tables Vol C Tables 4.2.6.8 and 6.1.1.4'
O O 0.0106 0.0060 'International Tables Vol C Tables 4.2.6.8 and 6.1.1.4'
Fe Fe 0.3463 0.8444 'International Tables Vol C Tables 4.2.6.8 and 6.1.1.4'
Cr Cr 0.3209 0.6236 'International Tables Vol C Tables 4.2.6.8 and 6.1.1.4'

loop_
_geom_angle_atom_site_label_1
_geom_angle_atom_site_label_2
_geom_angle_atom_site_label_3
_geom_angle
_geom_angle_site_symmetry_1
_geom_angle_site_symmetry_3
_geom_angle_publ_flag
C21 Cr C23 92.37(17) . . ?
C21 Cr C20 90.57(18) . . ?
C23 Cr C20 176.32(16) . . ?
C21 Cr C19 87.69(17) . . ?
C23 Cr C19 90.75(17) . . ?
C20 Cr C19 91.57(18) . . ?
C21 Cr C22 90.95(18) . . ?
C23 Cr C22 88.76(17) . . ?
C20 Cr C22 88.99(18) . . ?
C19 Cr C22 178.54(17) . . ?
C21 Cr C18 177.00(16) . . ?
C23 Cr C18 90.45(14) . . ?
C20 Cr C18 86.65(15) . . ?
C19 Cr C18 91.26(14) . . ?
C22 Cr C18 90.13(15) . . ?
C2 Fe1 C3 99.32(16) . . ?
C2 Fe1 C4 87.32(16) . . ?
C3 Fe1 C4 102.20(18) . . ?
C2 Fe1 N1 158.89(14) . . ?
C3 Fe1 N1 101.75(14) . . ?
C4 Fe1 N1 89.55(14) . . ?
C2 Fe1 C1 92.96(14) . . ?
C3 Fe1 C1 92.69(15) . . ?
C4 Fe1 C1 164.87(16) . . ?
N1 Fe1 C1 84.74(11) . . ?
C2 Fe1 Fe2 89.28(11) . . ?
C3 Fe1 Fe2 144.22(12) . . ?
C4 Fe1 Fe2 112.91(14) . . ?
N1 Fe1 Fe2 72.76(8) . . ?
C1 Fe1 Fe2 51.98(8) . . ?
C5 Fe2 C6 91.13(16) . . ?
C5 Fe2 C7 90.77(16) . . ?
C6 Fe2 C7 107.11(16) . . ?
C5 Fe2 N2 173.54(14) . . ?
C6 Fe2 N2 93.94(14) . . ?
C7 Fe2 N2 91.57(14) . . ?
C5 Fe2 C1 90.32(14) . . ?
C6 Fe2 C1 104.33(14) . . ?
C7 Fe2 C1 148.52(14) . . ?
N2 Fe2 C1 84.55(11) . . ?
C5 Fe2 Fe1 100.95(11) . . ?
C6 Fe2 Fe1 153.01(12) . . ?
C7 Fe2 Fe1 96.86(11) . . ?
N2 Fe2 Fe1 72.78(8) . . ?
C1 Fe2 Fe1 52.14(9) . . ?
C14 N1 N2 119.7(3) . . ?
C14 N1 Fe1 133.5(3) . . ?
N2 N1 Fe1 106.80(19) . . ?
N1 N2 C17 120.2(3) . . ?
N1 N2 Fe2 107.65(19) . . ?
C17 N2 Fe2 132.1(3) . . ?
C18 N3 C1 172.5(3) . . ?
N3 C1 C8 104.5(2) . . ?
N3 C1 Fe2 112.72(19) . . ?
C8 C1 Fe2 121.6(2) . . ?
N3 C1 Fe1 114.6(2) . . ?
C8 C1 Fe1 126.0(2) . . ?
Fe2 C1 Fe1 75.87(11) . . ?
O1 C2 Fe1 175.8(3) . . ?
O2 C3 Fe1 174.8(4) . . ?
O3 C4 Fe1 178.2(4) . . ?
O4 C5 Fe2 177.9(3) . . ?
O5 C6 Fe2 177.9(3) . . ?
O6 C7 Fe2 174.8(3) . . ?
C9 C8 C13 117.1(3) . . ?
C9 C8 C1 118.6(3) . . ?
C13 C8 C1 124.3(3) . . ?
C10 C9 C8 122.4(3) . . ?
C10 C9 H1 118.8 . . ?
C8 C9 H1 118.8 . . ?
C11 C10 C9 119.3(4) . . ?
C11 C10 H2 120.3 . . ?
C9 C10 H2 120.3 . . ?
C10 C11 C12 119.8(4) . . ?
C10 C11 H3 120.1 . . ?
C12 C11 H3 120.1 . . ?
C11 C12 C13 121.1(3) . . ?
C11 C12 H4 119.5 . . ?
C13 C12 H4 119.5 . . ?
C12 C13 C8 120.3(3) . . ?
C12 C13 H5 119.8 . . ?
C8 C13 H5 119.8 . . ?
N1 C14 C15 121.5(4) . . ?
N1 C14 H6 119.3 . . ?
C15 C14 H6 119.3 . . ?
C16 C15 C14 118.8(4) . . ?
C16 C15 H7 120.6 . . ?
C14 C15 H7 120.6 . . ?
C15 C16 C17 118.2(4) . . ?
C15 C16 H8 125(2) . . ?
C17 C16 H8 116(2) . . ?
N2 C17 C16 121.5(4) . . ?
N2 C17 H9 117(2) . . ?
C16 C17 H9 121(2) . . ?
N3 C18 Cr 174.7(3) . . ?
O7 C19 Cr 177.5(4) . . ?
O8 C20 Cr 178.5(4) . . ?
O9 C21 Cr 176.9(4) . . ?
O10 C22 Cr 179.3(4) . . ?
O11 C23 Cr 178.3(4) . . ?

loop_
_geom_bond_atom_site_label_1
_geom_bond_atom_site_label_2
_geom_bond_distance
_geom_bond_site_symmetry_2
_geom_bond_publ_flag
Cr C21 1.861(4) . ?
Cr C23 1.890(4) . ?
Cr C20 1.895(4) . ?
Cr C19 1.900(4) . ?
Cr C22 1.912(5) . ?
Cr C18 1.984(3) . ?
Fe1 C2 1.770(4) . ?
Fe1 C3 1.800(4) . ?
Fe1 C4 1.804(4) . ?
Fe1 N1 1.975(3) . ?
Fe1 C1 2.033(3) . ?
Fe1 Fe2 2.4976(7) . ?
Fe2 C5 1.775(4) . ?
Fe2 C6 1.801(4) . ?
Fe2 C7 1.823(4) . ?
Fe2 N2 1.964(3) . ?
Fe2 C1 2.029(3) . ?
N1 C14 1.323(4) . ?
N1 N2 1.331(4) . ?
N2 C17 1.331(4) . ?
N3 C18 1.158(4) . ?
N3 C1 1.432(4) . ?
O1 C2 1.140(4) . ?
O2 C3 1.124(4) . ?
O3 C4 1.135(4) . ?
O4 C5 1.132(4) . ?
O5 C6 1.130(4) . ?
O6 C7 1.134(4) . ?
O7 C19 1.123(4) . ?
O8 C20 1.132(5) . ?
O9 C21 1.144(4) . ?
O10 C22 1.119(5) . ?
O11 C23 1.136(4) . ?
C1 C8 1.513(4) . ?
C8 C9 1.383(5) . ?
C8 C13 1.385(4) . ?
C9 C10 1.378(5) . ?
C9 H1 0.9300 . ?
C10 C11 1.360(5) . ?
C10 H2 0.9300 . ?
C11 C12 1.363(5) . ?
C11 H3 0.9300 . ?
C12 C13 1.382(5) . ?
C12 H4 0.9300 . ?
C13 H5 0.9300 . ?
C14 C15 1.379(5) . ?
C14 H6 0.9300 . ?
C15 C16 1.345(6) . ?
C15 H7 0.9300 . ?
C16 C17 1.371(6) . ?
C16 H8 0.95(4) . ?
C17 H9 0.94(4) . ?

loop_
_geom_torsion_atom_site_label_1
_geom_torsion_atom_site_label_2
_geom_torsion_atom_site_label_3
_geom_torsion_atom_site_label_4
_geom_torsion
_geom_torsion_site_symmetry_1
_geom_torsion_site_symmetry_2
_geom_torsion_site_symmetry_3
_geom_torsion_site_symmetry_4
_geom_torsion_publ_flag
C2 Fe1 Fe2 C5 -12.56(17) . . . . ?
C3 Fe1 Fe2 C5 92.5(2) . . . . ?
C4 Fe1 Fe2 C5 -99.35(18) . . . . ?
N1 Fe1 Fe2 C5 178.71(14) . . . . ?
C1 Fe1 Fe2 C5 81.77(16) . . . . ?
C2 Fe1 Fe2 C6 -127.7(3) . . . . ?
C3 Fe1 Fe2 C6 -22.6(3) . . . . ?
C4 Fe1 Fe2 C6 145.5(3) . . . . ?
N1 Fe1 Fe2 C6 63.6(3) . . . . ?
C1 Fe1 Fe2 C6 -33.3(3) . . . . ?
C2 Fe1 Fe2 C7 79.57(16) . . . . ?
C3 Fe1 Fe2 C7 -175.4(2) . . . . ?
C4 Fe1 Fe2 C7 -7.22(17) . . . . ?
N1 Fe1 Fe2 C7 -89.17(14) . . . . ?
C1 Fe1 Fe2 C7 173.89(15) . . . . ?
C2 Fe1 Fe2 N2 169.08(14) . . . . ?
C3 Fe1 Fe2 N2 -85.9(2) . . . . ?
C4 Fe1 Fe2 N2 82.29(15) . . . . ?
N1 Fe1 Fe2 N2 0.34(11) . . . . ?
C1 Fe1 Fe2 N2 -96.60(13) . . . . ?
C2 Fe1 Fe2 C1 -94.32(16) . . . . ?
C3 Fe1 Fe2 C1 10.7(2) . . . . ?
C4 Fe1 Fe2 C1 178.89(16) . . . . ?
N1 Fe1 Fe2 C1 96.94(13) . . . . ?
C2 Fe1 N1 C14 145.8(4) . . . . ?
C3 Fe1 N1 C14 -38.0(4) . . . . ?
C4 Fe1 N1 C14 64.4(3) . . . . ?
C1 Fe1 N1 C14 -129.7(3) . . . . ?
Fe2 Fe1 N1 C14 178.6(3) . . . . ?
C2 Fe1 N1 N2 -33.3(5) . . . . ?
C3 Fe1 N1 N2 142.9(2) . . . . ?
C4 Fe1 N1 N2 -114.7(2) . . . . ?
C1 Fe1 N1 N2 51.2(2) . . . . ?
Fe2 Fe1 N1 N2 -0.51(16) . . . . ?
C14 N1 N2 C17 0.8(4) . . . . ?
Fe1 N1 N2 C17 -179.9(2) . . . . ?
C14 N1 N2 Fe2 -178.6(3) . . . . ?
Fe1 N1 N2 Fe2 0.6(2) . . . . ?
C5 Fe2 N2 N1 -14.9(14) . . . . ?
C6 Fe2 N2 N1 -156.5(2) . . . . ?
C7 Fe2 N2 N1 96.2(2) . . . . ?
C1 Fe2 N2 N1 -52.5(2) . . . . ?
Fe1 Fe2 N2 N1 -0.51(17) . . . . ?
C5 Fe2 N2 C17 165.7(12) . . . . ?
C6 Fe2 N2 C17 24.1(3) . . . . ?
C7 Fe2 N2 C17 -83.1(3) . . . . ?
C1 Fe2 N2 C17 128.2(3) . . . . ?
Fe1 Fe2 N2 C17 -179.8(3) . . . . ?
C18 N3 C1 C8 41(2) . . . . ?
C18 N3 C1 Fe2 -93(2) . . . . ?
C18 N3 C1 Fe1 -177(2) . . . . ?
C5 Fe2 C1 N3 145.2(2) . . . . ?
C6 Fe2 C1 N3 54.0(2) . . . . ?
C7 Fe2 C1 N3 -122.8(3) . . . . ?
N2 Fe2 C1 N3 -38.7(2) . . . . ?
Fe1 Fe2 C1 N3 -111.1(2) . . . . ?
C5 Fe2 C1 C8 20.1(3) . . . . ?
C6 Fe2 C1 C8 -71.1(3) . . . . ?
C7 Fe2 C1 C8 112.1(3) . . . . ?
N2 Fe2 C1 C8 -163.8(2) . . . . ?
Fe1 Fe2 C1 C8 123.8(3) . . . . ?
C5 Fe2 C1 Fe1 -103.67(13) . . . . ?
C6 Fe2 C1 Fe1 165.08(13) . . . . ?
C7 Fe2 C1 Fe1 -11.7(3) . . . . ?
N2 Fe2 C1 Fe1 72.40(10) . . . . ?
C2 Fe1 C1 N3 -164.4(2) . . . . ?
C3 Fe1 C1 N3 -64.9(2) . . . . ?
C4 Fe1 C1 N3 104.9(6) . . . . ?
N1 Fe1 C1 N3 36.6(2) . . . . ?
Fe2 Fe1 C1 N3 108.8(2) . . . . ?
C2 Fe1 C1 C8 -32.2(3) . . . . ?
C3 Fe1 C1 C8 67.3(3) . . . . ?
C4 Fe1 C1 C8 -122.9(5) . . . . ?
N1 Fe1 C1 C8 168.8(3) . . . . ?
Fe2 Fe1 C1 C8 -119.0(3) . . . . ?
C2 Fe1 C1 Fe2 86.77(13) . . . . ?
C3 Fe1 C1 Fe2 -173.75(13) . . . . ?
C4 Fe1 C1 Fe2 -3.9(6) . . . . ?
N1 Fe1 C1 Fe2 -72.19(10) . . . . ?
C3 Fe1 C2 O1 122(4) . . . . ?
C4 Fe1 C2 O1 20(4) . . . . ?
N1 Fe1 C2 O1 -62(5) . . . . ?
C1 Fe1 C2 O1 -145(4) . . . . ?
Fe2 Fe1 C2 O1 -93(4) . . . . ?
C2 Fe1 C3 O2 57(4) . . . . ?
C4 Fe1 C3 O2 146(4) . . . . ?
N1 Fe1 C3 O2 -121(4) . . . . ?
C1 Fe1 C3 O2 -36(4) . . . . ?
Fe2 Fe1 C3 O2 -45(4) . . . . ?
C2 Fe1 C4 O3 33(13) . . . . ?
C3 Fe1 C4 O3 -66(13) . . . . ?
N1 Fe1 C4 O3 -168(13) . . . . ?
C1 Fe1 C4 O3 124(13) . . . . ?
Fe2 Fe1 C4 O3 121(13) . . . . ?
C6 Fe2 C5 O4 -42(10) . . . . ?
C7 Fe2 C5 O4 65(10) . . . . ?
N2 Fe2 C5 O4 176(100) . . . . ?
C1 Fe2 C5 O4 -147(10) . . . . ?
Fe1 Fe2 C5 O4 162(10) . . . . ?
C5 Fe2 C6 O5 -44(10) . . . . ?
C7 Fe2 C6 O5 -135(10) . . . . ?
N2 Fe2 C6 O5 132(10) . . . . ?
C1 Fe2 C6 O5 47(10) . . . . ?
Fe1 Fe2 C6 O5 73(10) . . . . ?
C5 Fe2 C7 O6 51(4) . . . . ?
C6 Fe2 C7 O6 142(4) . . . . ?
N2 Fe2 C7 O6 -123(4) . . . . ?
C1 Fe2 C7 O6 -41(4) . . . . ?
Fe1 Fe2 C7 O6 -50(4) . . . . ?
N3 C1 C8 C9 -58.3(4) . . . . ?
Fe2 C1 C8 C9 70.5(3) . . . . ?
Fe1 C1 C8 C9 165.8(2) . . . . ?
N3 C1 C8 C13 120.3(3) . . . . ?
Fe2 C1 C8 C13 -110.9(3) . . . . ?
Fe1 C1 C8 C13 -15.6(4) . . . . ?
C13 C8 C9 C10 0.1(5) . . . . ?
C1 C8 C9 C10 178.8(3) . . . . ?
C8 C9 C10 C11 0.2(6) . . . . ?
C9 C10 C11 C12 -0.1(6) . . . . ?
C10 C11 C12 C13 -0.2(6) . . . . ?
C11 C12 C13 C8 0.5(6) . . . . ?
C9 C8 C13 C12 -0.4(5) . . . . ?
C1 C8 C13 C12 -179.1(3) . . . . ?
N2 N1 C14 C15 -1.2(5) . . . . ?
Fe1 N1 C14 C15 179.8(3) . . . . ?
N1 C14 C15 C16 0.5(6) . . . . ?
C14 C15 C16 C17 0.5(6) . . . . ?
N1 N2 C17 C16 0.2(5) . . . . ?
Fe2 N2 C17 C16 179.5(3) . . . . ?
C15 C16 C17 N2 -0.8(6) . . . . ?
C1 N3 C18 Cr 49(5) . . . . ?
C21 Cr C18 N3 46(5) . . . . ?
C23 Cr C18 N3 -154(3) . . . . ?
C20 Cr C18 N3 24(3) . . . . ?
C19 Cr C18 N3 115(3) . . . . ?
C22 Cr C18 N3 -65(3) . . . . ?
C21 Cr C19 O7 32(8) . . . . ?
C23 Cr C19 O7 124(8) . . . . ?
C20 Cr C19 O7 -58(8) . . . . ?
C22 Cr C19 O7 54(13) . . . . ?
C18 Cr C19 O7 -145(8) . . . . ?
C21 Cr C20 O8 123(14) . . . . ?
C23 Cr C20 O8 -20(16) . . . . ?
C19 Cr C20 O8 -149(14) . . . . ?
C22 Cr C20 O8 32(14) . . . . ?
C18 Cr C20 O8 -58(14) . . . . ?
C23 Cr C21 O9 -133(8) . . . . ?
C20 Cr C21 O9 50(8) . . . . ?
C19 Cr C21 O9 -42(8) . . . . ?
C22 Cr C21 O9 139(8) . . . . ?
C18 Cr C21 O9 28(10) . . . . ?
C21 Cr C22 O10 -48(40) . . . . ?
C23 Cr C22 O10 -140(40) . . . . ?
C20 Cr C22 O10 43(40) . . . . ?
C19 Cr C22 O10 -70(42) . . . . ?
C18 Cr C22 O10 129(40) . . . . ?
C21 Cr C23 O11 -108(11) . . . . ?
C20 Cr C23 O11 35(13) . . . . ?
C19 Cr C23 O11 164(11) . . . . ?
C22 Cr C23 O11 -17(11) . . . . ?
C18 Cr C23 O11 73(11) . . . . ?
